data_7026759
loop_
_publ_author_name
'Soghomonian, V.'
'Slebodnick, C.'
'Spencer, E. C.'

_publ_section_title
;
 Re-determination of the structure of an anionic oxo-vanadium arsenate
 framework.
;
_journal_issue 37
_journal_name_full 'Dalton transactions (Cambridge, England : 2003)'
_journal_page_first 8652
_journal_page_last 8654
_journal_paper_doi 10.1039/c0dt00683a
_journal_volume 39
_journal_year 2010
_chemical_formula_moiety 'As6 O51 V15'
_chemical_formula_sum 'As6 O51 V15'
_chemical_formula_weight 2029.62
_chemical_name_systematic
;
?
;
_space_group_IT_number 229
_symmetry_cell_setting cubic
_symmetry_space_group_name_Hall '-I 4 2 3'
_symmetry_space_group_name_H-M 'I m -3 m'
_atom_sites_solution_primary direct
_atom_sites_solution_secondary difmap
_audit_creation_method SHELXL-97
_cell_angle_alpha 90.00
_cell_angle_beta 90.00
_cell_angle_gamma 90.00
_cell_formula_units_Z 2
_cell_length_a 16.62170(10)
_cell_length_b 16.62170(10)
_cell_length_c 16.62170(10)
_cell_measurement_reflns_used 6774
_cell_measurement_temperature 100(2)
_cell_measurement_theta_max 24.9980
_cell_measurement_theta_min 3.8534
_cell_volume 4592.26(5)
_computing_cell_refinement 'CrysAlisPro (Oxford Diffraction, 2009)'
_computing_data_collection 'CrysAlisPro (Oxford Diffraction, 2009)'
_computing_data_reduction 'CrysAlisPro (Oxford Diffraction, 2009)'
_computing_molecular_graphics 'CrystalMaker v2.0'
_computing_publication_material 'SHELXTL (Sheldrick, G. M. (2008). Acta Cryst. A64, 112-122.)'
_computing_structure_refinement 'SHELXL-97 (Sheldrick, G. M. (2008). Acta Cryst. A64, 112-122.)'
_computing_structure_solution 'SHELXS-97 (Sheldrick, G. M. (2008). Acta Cryst. A64, 112-122.)'
_diffrn_ambient_temperature 100(2)
_diffrn_detector CCD
_diffrn_detector_area_resol_mean 10.2265
_diffrn_detector_type 'Oxford Diffraction Atlas CCD'
_diffrn_measured_fraction_theta_full 0.986
_diffrn_measured_fraction_theta_max 0.986
_diffrn_measurement_device '\k-geometry diffractometer'
_diffrn_measurement_device_type 'Oxford Diffraction Gemini'
_diffrn_measurement_method 'phi and omega scans'
_diffrn_radiation_monochromator graphite
_diffrn_radiation_source 'fine-focus sealed tube'
_diffrn_radiation_type MoK\a
_diffrn_radiation_wavelength 0.71073
_diffrn_reflns_av_R_equivalents 0.0755
_diffrn_reflns_av_sigmaI/netI 0.0204
_diffrn_reflns_limit_h_max 19
_diffrn_reflns_limit_h_min -19
_diffrn_reflns_limit_k_max 19
_diffrn_reflns_limit_k_min -19
_diffrn_reflns_limit_l_max 19
_diffrn_reflns_limit_l_min -19
_diffrn_reflns_number 27190
_diffrn_reflns_theta_full 25.11
_diffrn_reflns_theta_max 25.11
_diffrn_reflns_theta_min 3.88
_diffrn_source_current 40
_diffrn_source_voltage 50
_diffrn_standards_decay_% <2%
_diffrn_standards_interval_count 50
_diffrn_standards_number 2
_exptl_absorpt_coefficient_mu 3.657
_exptl_absorpt_correction_T_max 0.791
_exptl_absorpt_correction_T_min 0.751
_exptl_absorpt_correction_type analytical
_exptl_absorpt_process_details
;
CrysAlis RED, Oxford Diffraction Ltd.,
Version 1.171.32.29 (release 10-06-2008 CrysAlis171 .NET)
(compiled Jun 10 2008,16:49:55)
Analytical numeric absorption correction using a multifaceted crystal
model based on expressions derived by R.C. Clark & J.S. Reid.
(Clark, R. C. & Reid, J. S. (1995). Acta Cryst. A51, 887-897)
;
_exptl_crystal_colour 'Dark green'
_exptl_crystal_density_diffrn 1.468
_exptl_crystal_density_meas ?
_exptl_crystal_density_method 'not measured'
_exptl_crystal_description Cube
_exptl_crystal_F_000 1902
_exptl_crystal_size_max 0.0832
_exptl_crystal_size_mid 0.0801
_exptl_crystal_size_min 0.0720
_refine_diff_density_max 1.835
_refine_diff_density_min -0.656
_refine_diff_density_rms 0.205
_refine_ls_extinction_method none
_refine_ls_goodness_of_fit_ref 1.087
_refine_ls_matrix_type full
_refine_ls_number_parameters 33
_refine_ls_number_reflns 437
_refine_ls_number_restraints 0
_refine_ls_restrained_S_all 1.087
_refine_ls_R_factor_all 0.0878
_refine_ls_R_factor_gt 0.0791
_refine_ls_shift/su_max 0.000
_refine_ls_shift/su_mean 0.000
_refine_ls_structure_factor_coef Fsqd
_refine_ls_weighting_details 'calc w=1/[\s^2^(Fo^2^)+(0.1669P)^2^+0.0000P] where P=(Fo^2^+2Fc^2^)/3'
_refine_ls_weighting_scheme calc
_refine_ls_wR_factor_gt 0.2160
_refine_ls_wR_factor_ref 0.2214
_reflns_number_gt 336
_reflns_number_total 437
_reflns_threshold_expression >2sigma(I)
_cod_data_source_file c0dt00683a.txt
_cod_data_source_block complex_1
_cod_depositor_comments
;
The following automatic conversions were performed:

'_symmetry_cell_setting' value 'Cubic' changed to 'cubic' according
to /home/saulius/struct/CIF-dictionaries/cif_core.dic dictionary
named 'cif_core.dic' version 2.4.2 from 2011-04-26.

Automatic conversion script
Id: cif_fix_values 1891 2012-01-12 08:04:46Z andrius 

The following automatic conversions were performed:

'_exptl_crystal_density_meas' value 'not measured' was changed to '?'
- the value is perceived as not measured.

Automatic conversion script
Id: cif_fix_values 3008 2015-01-20 13:52:24Z robertas 
;
_cod_original_sg_symbol_H-M Im-3m
_cod_database_code 7026759

loop_
_symmetry_equiv_pos_as_xyz
'x, y, z'
'-y, x, z'
'-x, -y, z'
'y, -x, z'
'x, -z, y'
'x, -y, -z'
'x, z, -y'
'z, y, -x'
'-x, y, -z'
'-z, y, x'
'z, x, y'
'y, z, x'
'-y, -z, x'
'z, -x, -y'
'-y, z, -x'
'-z, -x, y'
'-z, x, -y'
'y, -z, -x'
'y, x, -z'
'-y, -x, -z'
'-x, z, y'
'-x, -z, -y'
'z, -y, x'
'-z, -y, -x'
'x+1/2, y+1/2, z+1/2'
'-y+1/2, x+1/2, z+1/2'
'-x+1/2, -y+1/2, z+1/2'
'y+1/2, -x+1/2, z+1/2'
'x+1/2, -z+1/2, y+1/2'
'x+1/2, -y+1/2, -z+1/2'
'x+1/2, z+1/2, -y+1/2'
'z+1/2, y+1/2, -x+1/2'
'-x+1/2, y+1/2, -z+1/2'
'-z+1/2, y+1/2, x+1/2'
'z+1/2, x+1/2, y+1/2'
'y+1/2, z+1/2, x+1/2'
'-y+1/2, -z+1/2, x+1/2'
'z+1/2, -x+1/2, -y+1/2'
'-y+1/2, z+1/2, -x+1/2'
'-z+1/2, -x+1/2, y+1/2'
'-z+1/2, x+1/2, -y+1/2'
'y+1/2, -z+1/2, -x+1/2'
'y+1/2, x+1/2, -z+1/2'
'-y+1/2, -x+1/2, -z+1/2'
'-x+1/2, z+1/2, y+1/2'
'-x+1/2, -z+1/2, -y+1/2'
'z+1/2, -y+1/2, x+1/2'
'-z+1/2, -y+1/2, -x+1/2'
'-x, -y, -z'
'y, -x, -z'
'x, y, -z'
'-y, x, -z'
'-x, z, -y'
'-x, y, z'
'-x, -z, y'
'-z, -y, x'
'x, -y, z'
'z, -y, -x'
'-z, -x, -y'
'-y, -z, -x'
'y, z, -x'
'-z, x, y'
'y, -z, x'
'z, x, -y'
'z, -x, y'
'-y, z, x'
'-y, -x, z'
'y, x, z'
'x, -z, -y'
'x, z, y'
'-z, y, -x'
'z, y, x'
'-x+1/2, -y+1/2, -z+1/2'
'y+1/2, -x+1/2, -z+1/2'
'x+1/2, y+1/2, -z+1/2'
'-y+1/2, x+1/2, -z+1/2'
'-x+1/2, z+1/2, -y+1/2'
'-x+1/2, y+1/2, z+1/2'
'-x+1/2, -z+1/2, y+1/2'
'-z+1/2, -y+1/2, x+1/2'
'x+1/2, -y+1/2, z+1/2'
'z+1/2, -y+1/2, -x+1/2'
'-z+1/2, -x+1/2, -y+1/2'
'-y+1/2, -z+1/2, -x+1/2'
'y+1/2, z+1/2, -x+1/2'
'-z+1/2, x+1/2, y+1/2'
'y+1/2, -z+1/2, x+1/2'
'z+1/2, x+1/2, -y+1/2'
'z+1/2, -x+1/2, y+1/2'
'-y+1/2, z+1/2, x+1/2'
'-y+1/2, -x+1/2, z+1/2'
'y+1/2, x+1/2, z+1/2'
'x+1/2, -z+1/2, -y+1/2'
'x+1/2, z+1/2, y+1/2'
'-z+1/2, y+1/2, -x+1/2'
'z+1/2, y+1/2, x+1/2'

loop_
_atom_site_label
_atom_site_type_symbol
_atom_site_fract_x
_atom_site_fract_y
_atom_site_fract_z
_atom_site_U_iso_or_equiv
_atom_site_adp_type
_atom_site_occupancy
_atom_site_symmetry_multiplicity
_atom_site_calc_flag
_atom_site_refinement_flags
As1 As 0.5000 0.0000 0.2500 0.0432(9) Uani 1 8 d S
V1 V 0.5000 0.1473(3) 0.5000 0.0403(14) Uani 0.50 8 d SP
V2 V 0.61271(13) 0.0758(2) 0.38729(13) 0.0503(11) Uani 0.50 2 d SP
O1 O 0.5838(4) 0.0000 0.3064(3) 0.0546(17) Uani 1 2 d S
O2 O 0.5000 0.2426(14) 0.5000 0.069(9) Uani 0.50 8 d SP
O3 O 0.6579(6) 0.1487(8) 0.3421(6) 0.059(3) Uani 0.50 2 d SP
O4 O 0.6080(6) 0.1106(6) 0.5000 0.041(3) Uani 0.50 2 d SP

loop_
_atom_site_aniso_label
_atom_site_aniso_U_11
_atom_site_aniso_U_22
_atom_site_aniso_U_33
_atom_site_aniso_U_23
_atom_site_aniso_U_13
_atom_site_aniso_U_12
As1 0.0488(10) 0.0488(10) 0.0320(11) 0.000 0.000 0.000
V1 0.044(2) 0.032(3) 0.044(2) 0.000 0.000 0.000
V2 0.0438(12) 0.063(2) 0.0438(12) -0.0007(10) 0.0012(13) 0.0007(10)
O1 0.052(4) 0.073(4) 0.039(3) 0.000 -0.004(3) 0.000
O2 0.087(14) 0.035(14) 0.087(14) 0.000 0.000 0.000
O3 0.056(5) 0.067(8) 0.056(5) 0.017(5) -0.012(6) -0.017(5)
O4 0.037(6) 0.039(6) 0.048(7) 0.000 0.000 -0.008(5)

loop_
_atom_type_symbol
_atom_type_description
_atom_type_scat_dispersion_real
_atom_type_scat_dispersion_imag
_atom_type_scat_source
O O 0.0106 0.0060 'International Tables Vol C Tables 4.2.6.8 and 6.1.1.4'
V V 0.3005 0.5294 'International Tables Vol C Tables 4.2.6.8 and 6.1.1.4'
As As 0.0499 2.0058 'International Tables Vol C Tables 4.2.6.8 and 6.1.1.4'

loop_
_geom_angle_atom_site_label_1
_geom_angle_atom_site_label_2
_geom_angle_atom_site_label_3
_geom_angle
_geom_angle_site_symmetry_1
_geom_angle_site_symmetry_3
O1 As1 O1 108.18(19) 74 .
O1 As1 O1 112.1(4) 74 76_545
O1 As1 O1 108.18(19) . 76_545
O1 As1 O1 108.18(19) 74 3_655
O1 As1 O1 112.1(4) . 3_655
O1 As1 O1 108.18(19) 76_545 3_655
O2 V1 O4 108.8(3) . 8_556
O2 V1 O4 108.8(3) . 54_655
O4 V1 O4 84.1(2) 8_556 54_655
O2 V1 O4 108.8(3) . 10_655
O4 V1 O4 142.5(7) 8_556 10_655
O4 V1 O4 84.1(2) 54_655 10_655
O2 V1 O4 108.8(3) . .
O4 V1 O4 84.1(2) 8_556 .
O4 V1 O4 142.5(7) 54_655 .
O4 V1 O4 84.1(2) 10_655 .
O2 V1 V2 114.15(12) . 54_655
O4 V1 V2 42.05(9) 8_556 54_655
O4 V1 V2 42.05(9) 54_655 54_655
O4 V1 V2 118.6(3) 10_655 54_655
O4 V1 V2 118.6(3) . 54_655
O2 V1 V2 114.15(12) . .
O4 V1 V2 42.05(9) 8_556 .
O4 V1 V2 118.6(3) 54_655 .
O4 V1 V2 118.6(3) 10_655 .
O4 V1 V2 42.05(9) . .
V2 V1 V2 80.36(9) 54_655 .
O2 V1 V2 114.15(12) . 51_556
O4 V1 V2 118.6(3) 8_556 51_556
O4 V1 V2 118.6(3) 54_655 51_556
O4 V1 V2 42.05(9) 10_655 51_556
O4 V1 V2 42.05(9) . 51_556
V2 V1 V2 131.7(2) 54_655 51_556
V2 V1 V2 80.36(9) . 51_556
O2 V1 V2 114.15(12) . 9_656
O4 V1 V2 118.6(3) 8_556 9_656
O4 V1 V2 42.05(9) 54_655 9_656
O4 V1 V2 42.05(9) 10_655 9_656
O4 V1 V2 118.6(3) . 9_656
V2 V1 V2 80.36(9) 54_655 9_656
V2 V1 V2 131.7(2) . 9_656
V2 V1 V2 80.36(9) 51_556 9_656
O3 V2 O1 106.6(4) . .
O3 V2 O1 106.6(4) . 71_656
O1 V2 O1 85.3(3) . 71_656
O3 V2 O4 104.0(5) . .
O1 V2 O4 149.2(4) . .
O1 V2 O4 89.0(4) 71_656 .
O3 V2 O4 104.0(5) . 8_556
O1 V2 O4 89.0(4) . 8_556
O1 V2 O4 149.2(4) 71_656 8_556
O4 V2 O4 80.6(6) . 8_556
O3 V2 V2 138.7(5) . 57
O1 V2 V2 48.57(14) . 57
O1 V2 V2 48.57(14) 71_656 57
O4 V2 V2 107.1(3) . 57
O4 V2 V2 107.1(3) 8_556 57
O3 V2 V1 107.1(5) . .
O1 V2 V1 124.3(2) . .
O1 V2 V1 124.3(2) 71_656 .
O4 V2 V1 40.3(3) . .
O4 V2 V1 40.3(3) 8_556 .
V2 V2 V1 114.15(12) 57 .
As1 O1 V2 127.2(2) . .
As1 O1 V2 127.2(2) . 57
V2 O1 V2 82.9(3) . 57
V1 O4 V2 97.6(3) . .
V1 O4 V2 97.6(3) . 51_556
V2 O4 V2 145.4(6) . 51_556

loop_
_geom_bond_atom_site_label_1
_geom_bond_atom_site_label_2
_geom_bond_distance
_geom_bond_site_symmetry_2
As1 O1 1.678(6) 74
As1 O1 1.678(6) .
As1 O1 1.678(6) 76_545
As1 O1 1.678(6) 3_655
V1 O2 1.58(2) .
V1 O4 1.896(11) 8_556
V1 O4 1.896(11) 54_655
V1 O4 1.896(11) 10_655
V1 O4 1.896(11) .
V1 V2 2.903(4) 54_655
V1 V2 2.903(4) .
V1 V2 2.903(4) 51_556
V1 V2 2.903(4) 9_656
V2 O3 1.612(13) .
V2 O1 1.905(5) .
V2 O1 1.905(5) 71_656
V2 O4 1.962(4) .
V2 O4 1.962(4) 8_556
V2 V2 2.520(7) 57
O1 V2 1.905(5) 57
O4 V2 1.962(4) 51_556
